data_4101904
loop_
_publ_author_name
'Xinqiang Fang'
'Kun Liu'
'Chaozhong Li'

_publ_section_title
;
 Efficient Regio- and Stereoselective Formation of Azocan-2-ones via
 8-EndoCyclization of \a-Carbamoyl Radicals
;
_journal_name_full 'Journal of the American Chemical Society'
_journal_page_first 2274
_journal_page_last 2283
_journal_paper_doi 10.1021/ja9082649
_journal_volume 132
_journal_year 2010
_chemical_formula_sum 'C10 H14 I N O3'
_chemical_formula_weight 323.12
_chemical_name_systematic
; 
 ? 
;
_space_group_IT_number 2
_symmetry_cell_setting triclinic
_symmetry_space_group_name_Hall '-P 1'
_symmetry_space_group_name_H-M 'P -1'
_atom_sites_solution_hydrogens geom
_atom_sites_solution_primary direct
_atom_sites_solution_secondary difmap
_audit_creation_method SHELXL-97
_cell_angle_alpha 79.04(2)
_cell_angle_beta 89.21(2)
_cell_angle_gamma 73.583(19)
_cell_formula_units_Z 2
_cell_length_a 6.840(8)
_cell_length_b 7.013(8)
_cell_length_c 13.178(15)
_cell_measurement_reflns_used 898
_cell_measurement_temperature 293(2)
_cell_measurement_theta_max 42.311
_cell_measurement_theta_min 6.174
_cell_volume 594.8(12)
_computing_cell_refinement 'Bruker SMART'
_computing_data_collection 'Bruker SMART'
_computing_data_reduction 'Bruker SHELXTL'
_computing_molecular_graphics 'Bruker SHELXTL'
_computing_publication_material 'Bruker SHELXTL'
_computing_structure_refinement 'SHELXL-97 (Sheldrick, 1997)'
_computing_structure_solution 'SHELXS-97 (Sheldrick, 1990)'
_diffrn_ambient_temperature 293(2)
_diffrn_measured_fraction_theta_full 0.977
_diffrn_measured_fraction_theta_max 0.977
_diffrn_measurement_device_type 'CCD area detector'
_diffrn_measurement_method 'phi and omega scans'
_diffrn_radiation_monochromator graphite
_diffrn_radiation_source 'fine-focus sealed tube'
_diffrn_radiation_type MoK\a
_diffrn_radiation_wavelength 0.71073
_diffrn_reflns_av_R_equivalents 0.1185
_diffrn_reflns_av_sigmaI/netI 0.1213
_diffrn_reflns_limit_h_max 8
_diffrn_reflns_limit_h_min -8
_diffrn_reflns_limit_k_max 8
_diffrn_reflns_limit_k_min -7
_diffrn_reflns_limit_l_max 16
_diffrn_reflns_limit_l_min -13
_diffrn_reflns_number 3229
_diffrn_reflns_theta_full 26.00
_diffrn_reflns_theta_max 26.00
_diffrn_reflns_theta_min 1.58
_exptl_absorpt_coefficient_mu 2.680
_exptl_absorpt_correction_T_max 1.0000
_exptl_absorpt_correction_T_min 0.7801
_exptl_absorpt_correction_type empirical
_exptl_absorpt_process_details sadabs
_exptl_crystal_colour colorlss
_exptl_crystal_density_diffrn 1.804
_exptl_crystal_density_method 'not measured'
_exptl_crystal_description prismatic
_exptl_crystal_F_000 316
_exptl_crystal_size_max 0.372
_exptl_crystal_size_mid 0.290
_exptl_crystal_size_min 0.067
_refine_diff_density_max 1.003
_refine_diff_density_min -0.786
_refine_diff_density_rms 0.139
_refine_ls_extinction_method none
_refine_ls_goodness_of_fit_ref 0.894
_refine_ls_hydrogen_treatment constr
_refine_ls_matrix_type full
_refine_ls_number_parameters 137
_refine_ls_number_reflns 2295
_refine_ls_number_restraints 1
_refine_ls_restrained_S_all 0.899
_refine_ls_R_factor_all 0.0983
_refine_ls_R_factor_gt 0.0641
_refine_ls_shift/su_max 0.000
_refine_ls_shift/su_mean 0.000
_refine_ls_structure_factor_coef Fsqd
_refine_ls_weighting_details 'calc w=1/[\s^2^(Fo^2^)+(0.0666P)^2^+0.0000P] where P=(Fo^2^+2Fc^2^)/3'
_refine_ls_weighting_scheme calc
_refine_ls_wR_factor_gt 0.1408
_refine_ls_wR_factor_ref 0.1560
_reflns_number_gt 1355
_reflns_number_total 2295
_reflns_threshold_expression >2sigma(I)
_cod_data_source_file ja9082649_si_003.cif
_cod_data_source_block cd27521
_cod_database_code 4101904

loop_
_symmetry_equiv_pos_as_xyz
'x, y, z'
'-x, -y, -z'

loop_
_atom_site_label
_atom_site_type_symbol
_atom_site_fract_x
_atom_site_fract_y
_atom_site_fract_z
_atom_site_U_iso_or_equiv
_atom_site_adp_type
_atom_site_occupancy
_atom_site_symmetry_multiplicity
_atom_site_calc_flag
_atom_site_refinement_flags
_atom_site_disorder_assembly
_atom_site_disorder_group
I1 I 1.25631(10) 0.20517(10) 0.42818(4) 0.0812(3) Uani 1 1 d . . .
N1 N 0.7279(9) 0.4112(8) 0.0929(4) 0.0438(14) Uani 1 1 d . . .
O1 O 0.7820(9) 0.6111(9) -0.0629(4) 0.0637(15) Uani 1 1 d . . .
O2 O 0.7721(8) 0.2926(8) -0.0534(4) 0.0571(14) Uani 1 1 d . . .
O3 O 0.7153(10) 0.7204(8) 0.1240(5) 0.0711(17) Uani 1 1 d . . .
C1 C 0.7653(11) 0.4592(13) -0.0131(6) 0.0526(19) Uani 1 1 d . . .
C2 C 0.7182(12) 0.1398(11) 0.0223(5) 0.0524(19) Uani 1 1 d . . .
H2A H 0.8101 0.0069 0.0207 0.063 Uiso 1 1 calc R . .
H2B H 0.5799 0.1381 0.0083 0.063 Uiso 1 1 calc R . .
C3 C 0.7358(11) 0.1951(10) 0.1265(6) 0.0440(17) Uani 1 1 d . . .
H3 H 0.6157 0.1844 0.1660 0.053 Uiso 1 1 calc R . .
C4 C 0.9221(12) 0.0696(11) 0.1871(6) 0.0519(19) Uani 1 1 d . . .
H4A H 1.0369 0.0999 0.1504 0.062 Uiso 1 1 calc R . .
H4B H 0.9321 -0.0707 0.1859 0.062 Uiso 1 1 calc R . .
C5 C 0.9516(16) 0.0833(12) 0.2982(6) 0.072(3) Uani 1 1 d . . .
H5A H 1.0597 -0.0340 0.3311 0.086 Uiso 1 1 calc R . .
H5B H 0.8274 0.0794 0.3338 0.086 Uiso 1 1 calc R . .
C6 C 1.0064(13) 0.2788(16) 0.3106(7) 0.077(3) Uani 1 1 d D . .
H6 H 1.0547 0.3346 0.2444 0.093 Uiso 1 1 calc R . .
C7 C 0.8364(16) 0.4349(16) 0.3378(7) 0.088(3) Uani 1 1 d D . .
H7A H 0.8790 0.5561 0.3361 0.105 Uiso 1 1 calc R . .
H7B H 0.8017 0.3901 0.4082 0.105 Uiso 1 1 calc R . .
C8 C 0.6456(14) 0.4888(12) 0.2670(6) 0.063(2) Uani 1 1 d . . .
H8 H 0.5926 0.3714 0.2723 0.076 Uiso 1 1 calc R . .
C9 C 0.7011(12) 0.5544(12) 0.1561(6) 0.053(2) Uani 1 1 d . . .
C10 C 0.4849(16) 0.6660(17) 0.3025(8) 0.099(4) Uani 1 1 d . . .
H10A H 0.5321 0.7846 0.2900 0.149 Uiso 1 1 calc R . .
H10B H 0.4653 0.6292 0.3751 0.149 Uiso 1 1 calc R . .
H10C H 0.3580 0.6937 0.2645 0.149 Uiso 1 1 calc R . .

loop_
_atom_site_aniso_label
_atom_site_aniso_U_11
_atom_site_aniso_U_22
_atom_site_aniso_U_33
_atom_site_aniso_U_23
_atom_site_aniso_U_13
_atom_site_aniso_U_12
I1 0.0845(5) 0.0949(6) 0.0639(4) -0.0120(3) -0.0224(3) -0.0264(4)
N1 0.051(4) 0.031(3) 0.049(3) -0.004(3) -0.006(3) -0.012(3)
O1 0.071(4) 0.047(3) 0.067(3) 0.009(3) 0.002(3) -0.020(3)
O2 0.070(4) 0.048(3) 0.055(3) -0.013(3) -0.003(3) -0.018(3)
O3 0.104(5) 0.032(3) 0.081(4) -0.007(3) -0.021(3) -0.027(3)
C1 0.045(5) 0.049(5) 0.060(5) -0.008(4) -0.007(4) -0.011(4)
C2 0.061(5) 0.040(4) 0.058(5) -0.010(4) -0.011(4) -0.014(4)
C3 0.048(4) 0.026(4) 0.060(4) -0.008(3) -0.003(3) -0.013(3)
C4 0.066(5) 0.032(4) 0.057(4) -0.007(3) -0.008(4) -0.013(4)
C5 0.114(8) 0.039(5) 0.059(5) -0.006(4) -0.016(5) -0.019(5)
C6 0.067(6) 0.099(8) 0.059(5) -0.014(5) -0.008(4) -0.012(6)
C7 0.112(9) 0.086(8) 0.060(6) -0.017(5) -0.007(6) -0.017(7)
C8 0.078(6) 0.044(5) 0.061(5) -0.016(4) -0.002(4) -0.004(4)
C9 0.055(5) 0.036(5) 0.067(5) -0.012(4) -0.020(4) -0.010(4)
C10 0.098(8) 0.088(8) 0.098(8) -0.044(6) 0.006(7) 0.011(6)

loop_
_atom_type_symbol
_atom_type_description
_atom_type_scat_dispersion_real
_atom_type_scat_dispersion_imag
_atom_type_scat_source
C C 0.0033 0.0016 'International Tables Vol C Tables 4.2.6.8 and 6.1.1.4'
H H 0.0000 0.0000 'International Tables Vol C Tables 4.2.6.8 and 6.1.1.4'
N N 0.0061 0.0033 'International Tables Vol C Tables 4.2.6.8 and 6.1.1.4'
O O 0.0106 0.0060 'International Tables Vol C Tables 4.2.6.8 and 6.1.1.4'
I I -0.4742 1.8119 'International Tables Vol C Tables 4.2.6.8 and 6.1.1.4'

loop_
_geom_angle_atom_site_label_1
_geom_angle_atom_site_label_2
_geom_angle_atom_site_label_3
_geom_angle
_geom_angle_site_symmetry_1
_geom_angle_site_symmetry_3
_geom_angle_publ_flag
C9 N1 C1 121.3(6) . . ?
C9 N1 C3 126.4(6) . . ?
C1 N1 C3 112.1(6) . . ?
C1 O2 C2 110.9(6) . . ?
O1 C1 O2 123.2(7) . . ?
O1 C1 N1 129.9(7) . . ?
O2 C1 N1 106.8(7) . . ?
O2 C2 C3 106.6(6) . . ?
O2 C2 H2A 110.4 . . ?
C3 C2 H2A 110.4 . . ?
O2 C2 H2B 110.4 . . ?
C3 C2 H2B 110.4 . . ?
H2A C2 H2B 108.6 . . ?
C4 C3 N1 114.4(6) . . ?
C4 C3 C2 113.2(6) . . ?
N1 C3 C2 99.8(5) . . ?
C4 C3 H3 109.7 . . ?
N1 C3 H3 109.7 . . ?
C2 C3 H3 109.7 . . ?
C3 C4 C5 120.5(7) . . ?
C3 C4 H4A 107.2 . . ?
C5 C4 H4A 107.2 . . ?
C3 C4 H4B 107.2 . . ?
C5 C4 H4B 107.2 . . ?
H4A C4 H4B 106.8 . . ?
C4 C5 C6 113.4(7) . . ?
C4 C5 H5A 108.9 . . ?
C6 C5 H5A 108.9 . . ?
C4 C5 H5B 108.9 . . ?
C6 C5 H5B 108.9 . . ?
H5A C5 H5B 107.7 . . ?
C7 C6 C5 114.0(9) . . ?
C7 C6 I1 108.8(6) . . ?
C5 C6 I1 110.4(6) . . ?
C7 C6 H6 107.8 . . ?
C5 C6 H6 107.8 . . ?
I1 C6 H6 107.8 . . ?
C6 C7 C8 114.2(7) . . ?
C6 C7 H7A 108.7 . . ?
C8 C7 H7A 108.7 . . ?
C6 C7 H7B 108.7 . . ?
C8 C7 H7B 108.7 . . ?
H7A C7 H7B 107.6 . . ?
C9 C8 C7 108.8(7) . . ?
C9 C8 C10 110.3(7) . . ?
C7 C8 C10 107.4(7) . . ?
C9 C8 H8 110.1 . . ?
C7 C8 H8 110.1 . . ?
C10 C8 H8 110.1 . . ?
O3 C9 N1 121.7(7) . . ?
O3 C9 C8 122.1(7) . . ?
N1 C9 C8 116.2(7) . . ?
C8 C10 H10A 109.5 . . ?
C8 C10 H10B 109.5 . . ?
H10A C10 H10B 109.5 . . ?
C8 C10 H10C 109.5 . . ?
H10A C10 H10C 109.5 . . ?
H10B C10 H10C 109.5 . . ?

loop_
_geom_bond_atom_site_label_1
_geom_bond_atom_site_label_2
_geom_bond_distance
_geom_bond_site_symmetry_2
_geom_bond_publ_flag
I1 C6 2.204(9) . ?
N1 C9 1.395(9) . ?
N1 C1 1.410(10) . ?
N1 C3 1.481(9) . ?
O1 C1 1.175(9) . ?
O2 C1 1.361(9) . ?
O2 C2 1.445(9) . ?
O3 C9 1.191(9) . ?
C2 C3 1.510(10) . ?
C2 H2A 0.9700 . ?
C2 H2B 0.9700 . ?
C3 C4 1.471(10) . ?
C3 H3 0.9800 . ?
C4 C5 1.504(11) . ?
C4 H4A 0.9700 . ?
C4 H4B 0.9700 . ?
C5 C6 1.557(13) . ?
C5 H5A 0.9700 . ?
C5 H5B 0.9700 . ?
C6 C7 1.448(11) . ?
C6 H6 0.9800 . ?
C7 C8 1.529(12) . ?
C7 H7A 0.9700 . ?
C7 H7B 0.9700 . ?
C8 C9 1.523(12) . ?
C8 C10 1.552(12) . ?
C8 H8 0.9800 . ?
C10 H10A 0.9600 . ?
C10 H10B 0.9600 . ?
C10 H10C 0.9600 . ?

loop_
_geom_torsion_atom_site_label_1
_geom_torsion_atom_site_label_2
_geom_torsion_atom_site_label_3
_geom_torsion_atom_site_label_4
_geom_torsion
_geom_torsion_site_symmetry_1
_geom_torsion_site_symmetry_2
_geom_torsion_site_symmetry_3
_geom_torsion_site_symmetry_4
_geom_torsion_publ_flag
C2 O2 C1 O1 -171.7(7) . . . . ?
C2 O2 C1 N1 6.0(8) . . . . ?
C9 N1 C1 O1 1.0(12) . . . . ?
C3 N1 C1 O1 -175.1(8) . . . . ?
C9 N1 C1 O2 -176.5(6) . . . . ?
C3 N1 C1 O2 7.4(8) . . . . ?
C1 O2 C2 C3 -16.7(8) . . . . ?
C9 N1 C3 C4 -71.2(9) . . . . ?
C1 N1 C3 C4 104.6(7) . . . . ?
C9 N1 C3 C2 167.7(7) . . . . ?
C1 N1 C3 C2 -16.5(7) . . . . ?
O2 C2 C3 C4 -103.0(7) . . . . ?
O2 C2 C3 N1 19.0(7) . . . . ?
N1 C3 C4 C5 75.0(9) . . . . ?
C2 C3 C4 C5 -171.6(7) . . . . ?
C3 C4 C5 C6 -74.9(11) . . . . ?
C4 C5 C6 C7 101.5(10) . . . . ?
C4 C5 C6 I1 -135.8(7) . . . . ?
C5 C6 C7 C8 -51.8(11) . . . . ?
I1 C6 C7 C8 -175.5(7) . . . . ?
C6 C7 C8 C9 -57.1(11) . . . . ?
C6 C7 C8 C10 -176.5(9) . . . . ?
C1 N1 C9 O3 -2.5(11) . . . . ?
C3 N1 C9 O3 173.0(7) . . . . ?
C1 N1 C9 C8 175.5(7) . . . . ?
C3 N1 C9 C8 -9.0(10) . . . . ?
C7 C8 C9 O3 -80.1(10) . . . . ?
C10 C8 C9 O3 37.5(12) . . . . ?
C7 C8 C9 N1 102.0(8) . . . . ?
C10 C8 C9 N1 -140.5(8) . . . . ?
